data_7037909
loop_
_publ_author_name
'Hu, Ju-Meng'
'Blatov, Vladislav A.'
'Yu, Baoyi'
'Van Hecke, Kristof'
'Cui, Guang-Hua'

_publ_section_title
;
 An unprecedented &quot;strongly&quot; self-catenated MOF containing
 inclined catenated honeycomb-like units.
;
_journal_issue 6
_journal_name_full 'Dalton transactions (Cambridge, England : 2003)'
_journal_page_first 2426
_journal_page_last 2429
_journal_paper_doi 10.1039/c5dt04679c
_journal_volume 45
_journal_year 2016
_chemical_formula_sum 'C26 H28 Co N4 O6'
_chemical_formula_weight 551.45
_chemical_name_systematic
; 
 ? 
;
_space_group_IT_number 15
_symmetry_cell_setting monoclinic
_symmetry_space_group_name_Hall '-C 2yc'
_symmetry_space_group_name_H-M 'C 1 2/c 1'
_atom_sites_solution_hydrogens geom
_atom_sites_solution_primary direct
_atom_sites_solution_secondary difmap
_audit_creation_method SHELXL-97
_audit_update_record
;
2016-01-05 deposited with the CCDC.
2016-01-07 downloaded from the CCDC.
;
_cell_angle_alpha 90.00
_cell_angle_beta 99.316(4)
_cell_angle_gamma 90.00
_cell_formula_units_Z 8
_cell_length_a 17.7012(7)
_cell_length_b 16.3885(5)
_cell_length_c 18.0629(8)
_cell_measurement_reflns_used 1862
_cell_measurement_temperature 293(2)
_cell_measurement_theta_max 21.28
_cell_measurement_theta_min 0.96
_cell_volume 5170.9(4)
_computing_cell_refinement 'SAINT (Bruker, 1999)'
_computing_data_collection 'SMART (Bruker, 1998)'
_computing_data_reduction SAINT
_computing_molecular_graphics 'SHELXTL  (Bruker, 1999)'
_computing_publication_material SHELXTL
_computing_structure_refinement 'SHELXL97 (Sheldrick, 2008)'
_computing_structure_solution 'SHELXS97 (Sheldrick, 2008)'
_diffrn_ambient_temperature 293(2)
_diffrn_measured_fraction_theta_full 0.998
_diffrn_measured_fraction_theta_max 0.998
_diffrn_measurement_device_type 'Agilent SuperNova Dual diffractometer with an Atlas detector'
_diffrn_measurement_method '\w scans'
_diffrn_radiation_monochromator mirror
_diffrn_radiation_source 'SuperNova (Mo) X-ray Source'
_diffrn_radiation_type MoK\a
_diffrn_radiation_wavelength 0.71073
_diffrn_reflns_av_R_equivalents 0.0340
_diffrn_reflns_av_sigmaI/netI 0.0523
_diffrn_reflns_limit_h_max 19
_diffrn_reflns_limit_h_min -21
_diffrn_reflns_limit_k_max 19
_diffrn_reflns_limit_k_min -19
_diffrn_reflns_limit_l_max 13
_diffrn_reflns_limit_l_min -21
_diffrn_reflns_number 10316
_diffrn_reflns_theta_full 25.03
_diffrn_reflns_theta_max 25.03
_diffrn_reflns_theta_min 2.70
_exptl_absorpt_coefficient_mu 0.712
_exptl_absorpt_correction_T_max 0.9531
_exptl_absorpt_correction_T_min 0.9216
_exptl_absorpt_correction_type multi-scan
_exptl_absorpt_process_details "'(CrysAlis PRO; Agilent, 2012)'"
_exptl_crystal_colour red
_exptl_crystal_density_diffrn 1.417
_exptl_crystal_density_method 'not measured'
_exptl_crystal_description block
_exptl_crystal_F_000 2296
_exptl_crystal_size_max 0.19
_exptl_crystal_size_mid 0.19
_exptl_crystal_size_min 0.16
_refine_diff_density_max 0.493
_refine_diff_density_min -0.310
_refine_diff_density_rms 0.058
_refine_ls_extinction_method none
_refine_ls_goodness_of_fit_ref 1.086
_refine_ls_hydrogen_treatment mixed
_refine_ls_matrix_type full
_refine_ls_number_parameters 419
_refine_ls_number_reflns 4571
_refine_ls_number_restraints 303
_refine_ls_restrained_S_all 1.237
_refine_ls_R_factor_all 0.0976
_refine_ls_R_factor_gt 0.0632
_refine_ls_shift/su_max 0.005
_refine_ls_shift/su_mean 0.000
_refine_ls_structure_factor_coef Fsqd
_refine_ls_weighting_details 'calc w=1/[\s^2^(Fo^2^)+(0.0850P)^2^+4.0000P] where P=(Fo^2^+2Fc^2^)/3'
_refine_ls_weighting_scheme calc
_refine_ls_wR_factor_gt 0.1565
_refine_ls_wR_factor_ref 0.1789
_reflns_number_gt 3097
_reflns_number_total 4571
_reflns_threshold_expression >2sigma(I)
_cod_data_source_file c5dt04679c2.cif
_cod_data_source_block x
_cod_depositor_comments 'Adding full bibliography for 7037909.cif.'
_cod_original_cell_volume 5170.9(3)
_cod_original_sg_symbol_H-M 'C 2/c '
_cod_database_code 7037909

loop_
_symmetry_equiv_pos_as_xyz
'x, y, z'
'-x, y, -z+1/2'
'x+1/2, y+1/2, z'
'-x+1/2, y+1/2, -z+1/2'
'-x, -y, -z'
'x, -y, z-1/2'
'-x+1/2, -y+1/2, -z'
'x+1/2, -y+1/2, z-1/2'

loop_
_atom_site_label
_atom_site_type_symbol
_atom_site_fract_x
_atom_site_fract_y
_atom_site_fract_z
_atom_site_U_iso_or_equiv
_atom_site_adp_type
_atom_site_occupancy
_atom_site_symmetry_multiplicity
_atom_site_calc_flag
_atom_site_refinement_flags
_atom_site_disorder_assembly
_atom_site_disorder_group
Co1 Co 0.19297(4) 0.26846(4) 0.14895(4) 0.0563(3) Uani 1 1 d . . .
O1 O 0.1579(3) 0.4233(3) 0.1452(3) 0.1022(15) Uani 1 1 d . A .
O2 O 0.1200(3) 0.3266(2) 0.0688(2) 0.0977(15) Uani 1 1 d . A .
O3 O 0.3013(2) 0.3034(3) 0.1789(2) 0.0782(11) Uani 1 1 d . . .
O4 O 0.2972(2) 0.1904(3) 0.2414(3) 0.0914(13) Uani 1 1 d . . .
N1 N 0.1938(2) 0.1683(2) 0.0812(2) 0.0600(11) Uani 1 1 d . . .
N2 N 0.2090(2) 0.0484(2) 0.0306(2) 0.0555(10) Uani 1 1 d . . .
N3 N 0.1342(2) 0.2579(3) 0.2353(3) 0.0640(11) Uani 1 1 d . . .
N4 N 0.0793(2) 0.2054(3) 0.3256(3) 0.0666(12) Uani 1 1 d . . .
C1 C 0.2119(3) 0.0908(3) 0.0945(3) 0.0633(13) Uani 1 1 d . . .
H1A H 0.2250 0.0685 0.1422 0.076 Uiso 1 1 calc R . .
C2 C 0.1802(3) 0.1746(3) 0.0043(3) 0.0644(14) Uani 1 1 d . . .
H2A H 0.1661 0.2225 -0.0219 0.077 Uiso 1 1 calc R . .
C3 C 0.1898(3) 0.1022(3) -0.0278(3) 0.0652(14) Uani 1 1 d . . .
H3A H 0.1847 0.0909 -0.0788 0.078 Uiso 1 1 calc R . .
C4 C 0.2231(3) -0.0377(3) 0.0231(3) 0.0545(12) Uani 1 1 d . . .
C5 C 0.2425(3) -0.0674(3) -0.0420(3) 0.0663(14) Uani 1 1 d . . .
H5A H 0.2487 -0.0314 -0.0805 0.080 Uiso 1 1 calc R . .
C6 C 0.2532(3) -0.1496(3) -0.0514(3) 0.0643(14) Uani 1 1 d . . .
H6A H 0.2660 -0.1684 -0.0964 0.077 Uiso 1 1 calc R . .
C7 C 0.2451(3) -0.2053(3) 0.0049(3) 0.0585(13) Uani 1 1 d . . .
C8 C 0.2265(5) -0.1734(4) 0.0706(4) 0.097(2) Uani 1 1 d . . .
H8A H 0.2219 -0.2087 0.1100 0.116 Uiso 1 1 calc R . .
C9 C 0.2145(4) -0.0910(3) 0.0794(3) 0.091(2) Uani 1 1 d . . .
H9A H 0.2007 -0.0717 0.1237 0.110 Uiso 1 1 calc R . .
C10 C 0.1170(3) 0.1905(3) 0.2687(3) 0.0667(14) Uani 1 1 d . . .
H10A H 0.1297 0.1384 0.2543 0.080 Uiso 1 1 calc R . .
C11 C 0.1053(5) 0.3195(4) 0.2746(5) 0.117(3) Uani 1 1 d . . .
H11A H 0.1083 0.3749 0.2647 0.140 Uiso 1 1 calc R . .
C12 C 0.0721(5) 0.2868(4) 0.3294(5) 0.117(3) Uani 1 1 d . . .
H12A H 0.0485 0.3154 0.3638 0.141 Uiso 1 1 calc R . .
C13 C 0.0536(3) 0.1465(3) 0.3746(3) 0.0638(14) Uani 1 1 d . . .
C14 C 0.0462(4) 0.0670(4) 0.3540(4) 0.098(2) Uani 1 1 d . . .
H14A H 0.0555 0.0509 0.3069 0.117 Uiso 1 1 calc R . .
C15 C 0.0246(4) 0.0096(4) 0.4031(4) 0.096(2) Uani 1 1 d . . .
H15A H 0.0202 -0.0448 0.3882 0.115 Uiso 1 1 calc R . .
C16 C 0.0096(3) 0.0307(3) 0.4733(3) 0.0654(14) Uani 1 1 d . . .
C17 C 0.0165(4) 0.1119(4) 0.4907(4) 0.105(2) Uani 1 1 d . . .
H17A H 0.0061 0.1289 0.5371 0.126 Uiso 1 1 calc R . .
C18 C 0.0382(4) 0.1697(4) 0.4427(4) 0.105(3) Uani 1 1 d . . .
H18A H 0.0423 0.2242 0.4570 0.125 Uiso 1 1 calc R . .
C19 C 0.1170(3) 0.3986(3) 0.0882(3) 0.0678(14) Uani 1 1 d D . .
C20 C 0.0587(8) 0.4507(11) 0.0440(7) 0.124(12) Uani 0.50 1 d PD A -1
H20A H 0.0863 0.4943 0.0227 0.149 Uiso 0.50 1 calc PR A -1
C21 C 0.0016(8) 0.4900(9) 0.0813(6) 0.095(5) Uani 0.50 1 d PD A -1
H21A H -0.0255 0.4474 0.1035 0.114 Uiso 0.50 1 calc PR A -1
H21B H 0.0286 0.5223 0.1222 0.114 Uiso 0.50 1 calc PR A -1
C22 C -0.0552(7) 0.5423(7) 0.0380(5) 0.081(4) Uani 0.50 1 d PD A -1
H22A H -0.1031 0.5328 0.0563 0.097 Uiso 0.50 1 calc PR A -1
H22B H -0.0404 0.5981 0.0509 0.097 Uiso 0.50 1 calc PR A -1
C23 C -0.0712(7) 0.5383(7) -0.0396(6) 0.056(5) Uani 0.50 1 d PD . -1
H23A H -0.0230 0.5658 -0.0443 0.067 Uiso 0.50 1 calc PR . -1
C24 C -0.0454(8) 0.4656(6) -0.0649(6) 0.088(4) Uani 0.50 1 d PD A -1
H24A H -0.0225 0.4785 -0.1088 0.106 Uiso 0.50 1 calc PR A -1
H24B H -0.0903 0.4328 -0.0823 0.106 Uiso 0.50 1 calc PR A -1
C25 C 0.0079(8) 0.4138(7) -0.0181(7) 0.093(4) Uani 0.50 1 d PDU A -1
H25A H 0.0394 0.3869 -0.0500 0.112 Uiso 0.50 1 calc PR A -1
H25B H -0.0213 0.3716 0.0022 0.112 Uiso 0.50 1 calc PR A -1
C26 C 0.3344(3) 0.2473(4) 0.2209(4) 0.0778(17) Uani 1 1 d D . .
C27 C 0.4153(5) 0.2362(14) 0.2385(8) 0.107(5) Uani 0.50 1 d PDU . .
H27A H 0.4139 0.1776 0.2371 0.129 Uiso 0.317(7) 1 d PR B 1
H27B H 0.4202 0.1940 0.2758 0.129 Uiso 0.183(7) 1 d PR B 2
C30 C 0.5766(5) 0.2647(13) 0.2600(8) 0.096(5) Uani 0.50 1 d PDU . .
H30A H 0.5744 0.3233 0.2579 0.115 Uiso 0.317(7) 1 d PR B 1
H30B H 0.5749 0.2947 0.2141 0.115 Uiso 0.183(7) 1 d PR B 2
C28 C 0.4565(5) 0.2432(9) 0.3123(6) 0.094(4) Uani 0.635(14) 1 d PDU . 1
H28C H 0.4419 0.1985 0.3413 0.113 Uiso 0.635(14) 1 d PR B 1
H28D H 0.4367 0.2921 0.3313 0.113 Uiso 0.635(14) 1 d PR B 1
C29 C 0.5402(4) 0.2455(9) 0.3254(5) 0.089(4) Uani 0.635(14) 1 d PDU . 1
H29C H 0.5560 0.2860 0.3631 0.107 Uiso 0.635(14) 1 d PR B 1
H29D H 0.5611 0.1940 0.3441 0.107 Uiso 0.635(14) 1 d PR B 1
C28B C 0.4524(14) 0.303(2) 0.282(2) 0.090(5) Uani 0.183(7) 1 d PDU . 2
H28A H 0.4279 0.3037 0.3257 0.108 Uiso 0.183(7) 1 d PR B 2
H28B H 0.4350 0.3501 0.2532 0.108 Uiso 0.183(7) 1 d PR B 2
C29B C 0.5337(13) 0.312(3) 0.305(2) 0.097(6) Uani 0.183(7) 1 d PDU . 2
H29A H 0.5465 0.3694 0.3043 0.117 Uiso 0.183(7) 1 d PR B 2
H29B H 0.5475 0.2924 0.3553 0.117 Uiso 0.183(7) 1 d PR B 2
C31B C 0.5411(14) 0.186(3) 0.219(3) 0.096(5) Uani 0.183(7) 1 d PDU . 2
H31A H 0.5416 0.1484 0.2597 0.115 Uiso 0.183(7) 1 d PR B 2
H31B H 0.5736 0.1644 0.1857 0.115 Uiso 0.183(7) 1 d PR B 2
C32B C 0.4591(13) 0.182(2) 0.200(2) 0.096(6) Uani 0.183(7) 1 d PDU . 2
H32A H 0.4586 0.2153 0.1558 0.115 Uiso 0.183(7) 1 d PR B 2
H32B H 0.4378 0.1299 0.1849 0.115 Uiso 0.183(7) 1 d PR B 2
O1W O 0.3264(7) 0.4715(5) 0.2393(4) 0.217(4) Uani 1 1 d D . .
H1C H 0.301(8) 0.435(7) 0.215(7) 0.326 Uiso 1 1 d D . .
H1D H 0.353(9) 0.456(9) 0.278(6) 0.326 Uiso 1 1 d D . .
O2W O 0.2034(11) 0.5328(5) 0.2422(6) 0.351(10) Uani 1 1 d D . .
H2C H 0.182(15) 0.504(11) 0.208(10) 0.526 Uiso 1 1 d D . .
H2D H 0.204(16) 0.582(3) 0.233(13) 0.526 Uiso 1 1 d D . .

loop_
_atom_site_aniso_label
_atom_site_aniso_U_11
_atom_site_aniso_U_22
_atom_site_aniso_U_33
_atom_site_aniso_U_23
_atom_site_aniso_U_13
_atom_site_aniso_U_12
Co1 0.0490(4) 0.0584(5) 0.0586(5) 0.0085(3) 0.0001(3) 0.0088(3)
O1 0.096(3) 0.088(3) 0.108(4) 0.032(3) -0.026(3) -0.014(2)
O2 0.132(4) 0.060(2) 0.089(3) 0.004(2) -0.021(3) 0.026(2)
O3 0.053(2) 0.094(3) 0.085(3) 0.020(2) 0.0003(19) -0.003(2)
O4 0.068(3) 0.103(3) 0.101(3) 0.032(3) 0.006(2) 0.016(2)
N1 0.060(3) 0.062(3) 0.053(3) 0.010(2) -0.002(2) 0.0067(19)
N2 0.062(3) 0.057(2) 0.045(2) 0.006(2) 0.0037(19) -0.0014(19)
N3 0.052(3) 0.069(3) 0.071(3) 0.009(2) 0.010(2) 0.010(2)
N4 0.056(3) 0.071(3) 0.074(3) 0.010(2) 0.015(2) 0.015(2)
C1 0.074(4) 0.060(3) 0.052(3) 0.009(3) 0.001(3) 0.011(3)
C2 0.072(4) 0.063(3) 0.053(3) 0.016(3) -0.004(3) -0.002(3)
C3 0.084(4) 0.060(3) 0.047(3) 0.011(3) -0.001(3) -0.005(3)
C4 0.058(3) 0.052(3) 0.051(3) 0.005(2) 0.002(2) -0.002(2)
C5 0.082(4) 0.063(3) 0.057(3) 0.011(3) 0.021(3) -0.002(3)
C6 0.075(4) 0.065(3) 0.056(3) 0.002(3) 0.020(3) -0.003(3)
C7 0.063(3) 0.064(3) 0.049(3) 0.007(2) 0.008(2) 0.003(2)
C8 0.168(7) 0.066(4) 0.063(4) 0.019(3) 0.041(4) 0.020(4)
C9 0.155(7) 0.068(4) 0.056(4) 0.011(3) 0.032(4) 0.018(4)
C10 0.058(3) 0.069(3) 0.075(4) 0.005(3) 0.016(3) 0.012(3)
C11 0.173(8) 0.067(4) 0.130(7) 0.011(4) 0.083(6) 0.027(4)
C12 0.167(8) 0.080(5) 0.126(7) 0.013(4) 0.088(6) 0.030(5)
C13 0.045(3) 0.076(4) 0.069(4) 0.010(3) 0.007(3) 0.009(2)
C14 0.147(7) 0.086(5) 0.061(4) 0.002(3) 0.022(4) -0.008(4)
C15 0.136(6) 0.080(4) 0.070(4) -0.004(4) 0.013(4) -0.013(4)
C16 0.044(3) 0.077(4) 0.077(4) 0.007(3) 0.014(3) 0.002(3)
C17 0.134(6) 0.091(5) 0.110(6) -0.004(4) 0.081(5) -0.003(4)
C18 0.130(6) 0.073(4) 0.132(7) -0.011(4) 0.084(5) -0.003(4)
C19 0.074(4) 0.063(4) 0.064(4) 0.014(3) 0.003(3) 0.010(3)
C20 0.15(2) 0.112(17) 0.091(17) 0.007(13) -0.052(14) 0.008(15)
C21 0.128(12) 0.114(10) 0.049(7) 0.039(7) 0.034(8) 0.090(10)
C22 0.100(10) 0.081(8) 0.067(8) 0.015(6) 0.031(7) 0.033(7)
C23 0.043(7) 0.030(6) 0.097(15) 0.032(7) 0.019(8) 0.016(5)
C24 0.108(11) 0.084(9) 0.066(9) 0.006(7) -0.003(7) -0.009(8)
C25 0.115(8) 0.061(6) 0.088(8) 0.003(6) -0.034(7) 0.039(6)
C26 0.050(3) 0.115(5) 0.066(4) 0.015(4) 0.004(3) 0.010(3)
C27 0.048(6) 0.178(12) 0.091(7) 0.033(8) 0.000(6) -0.012(7)
C30 0.039(6) 0.157(12) 0.088(7) -0.006(8) -0.002(6) -0.005(7)
C28 0.056(5) 0.167(10) 0.061(6) -0.005(6) 0.012(4) 0.000(5)
C29 0.045(5) 0.161(11) 0.058(5) 0.003(5) 0.001(4) -0.005(5)
C28B 0.039(8) 0.161(13) 0.071(9) -0.008(9) 0.014(8) 0.013(9)
C29B 0.054(9) 0.158(13) 0.078(9) -0.014(10) 0.003(8) -0.001(9)
C31B 0.048(8) 0.157(13) 0.080(9) -0.014(9) -0.001(8) 0.003(9)
C32B 0.047(8) 0.156(13) 0.080(9) -0.012(9) -0.003(8) -0.006(9)
O1W 0.322(13) 0.215(8) 0.106(5) -0.003(5) 0.011(6) -0.157(8)
O2W 0.64(2) 0.131(6) 0.193(9) -0.055(6) -0.211(12) 0.077(10)

loop_
_atom_type_symbol
_atom_type_description
_atom_type_scat_dispersion_real
_atom_type_scat_dispersion_imag
_atom_type_scat_source
C C 0.0033 0.0016 'International Tables Vol C Tables 4.2.6.8 and 6.1.1.4'
H H 0.0000 0.0000 'International Tables Vol C Tables 4.2.6.8 and 6.1.1.4'
N N 0.0061 0.0033 'International Tables Vol C Tables 4.2.6.8 and 6.1.1.4'
O O 0.0106 0.0060 'International Tables Vol C Tables 4.2.6.8 and 6.1.1.4'
Co Co 0.3494 0.9721 'International Tables Vol C Tables 4.2.6.8 and 6.1.1.4'

loop_
_geom_angle_atom_site_label_1
_geom_angle_atom_site_label_2
_geom_angle_atom_site_label_3
_geom_angle
_geom_angle_site_symmetry_1
_geom_angle_site_symmetry_3
O3 Co1 O2 122.41(18) . .
O3 Co1 N3 114.17(18) . .
O2 Co1 N3 104.18(19) . .
O3 Co1 N1 107.04(17) . .
O2 Co1 N1 90.89(16) . .
N3 Co1 N1 116.58(17) . .
C19 O2 Co1 107.5(4) . .
C26 O3 Co1 106.5(4) . .
C1 N1 C2 104.7(4) . .
C1 N1 Co1 133.3(4) . .
C2 N1 Co1 121.7(3) . .
C1 N2 C3 107.3(4) . .
C1 N2 C4 127.2(4) . .
C3 N2 C4 125.5(4) . .
C10 N3 C11 104.2(5) . .
C10 N3 Co1 127.8(4) . .
C11 N3 Co1 128.0(4) . .
C10 N4 C12 106.5(5) . .
C10 N4 C13 126.9(5) . .
C12 N4 C13 126.5(5) . .
N1 C1 N2 111.6(4) . .
N1 C1 H1A 124.2 . .
N2 C1 H1A 124.2 . .
C3 C2 N1 110.8(4) . .
C3 C2 H2A 124.6 . .
N1 C2 H2A 124.6 . .
C2 C3 N2 105.6(5) . .
C2 C3 H3A 127.2 . .
N2 C3 H3A 127.2 . .
C9 C4 C5 119.1(5) . .
C9 C4 N2 120.9(5) . .
C5 C4 N2 120.0(4) . .
C4 C5 C6 120.9(5) . .
C4 C5 H5A 119.6 . .
C6 C5 H5A 119.6 . .
C5 C6 C7 121.3(5) . .
C5 C6 H6A 119.3 . .
C7 C6 H6A 119.3 . .
C8 C7 C6 116.6(5) . .
C8 C7 C7 121.4(6) . 7_545
C6 C7 C7 122.1(6) . 7_545
C9 C8 C7 122.0(5) . .
C9 C8 H8A 119.0 . .
C7 C8 H8A 119.0 . .
C4 C9 C8 120.1(5) . .
C4 C9 H9A 119.9 . .
C8 C9 H9A 119.9 . .
N3 C10 N4 112.4(5) . .
N3 C10 H10A 123.8 . .
N4 C10 H10A 123.8 . .
C12 C11 N3 109.3(6) . .
C12 C11 H11A 125.3 . .
N3 C11 H11A 125.3 . .
N4 C12 C11 107.6(6) . .
N4 C12 H12A 126.2 . .
C11 C12 H12A 126.2 . .
C18 C13 C14 119.5(5) . .
C18 C13 N4 120.2(5) . .
C14 C13 N4 120.3(5) . .
C13 C14 C15 120.0(6) . .
C13 C14 H14A 120.0 . .
C15 C14 H14A 120.0 . .
C16 C15 C14 122.1(6) . .
C16 C15 H15A 119.0 . .
C14 C15 H15A 119.0 . .
C17 C16 C15 115.5(5) . .
C17 C16 C16 122.5(7) . 5_556
C15 C16 C16 122.0(7) . 5_556
C16 C17 C18 123.2(6) . .
C16 C17 H17A 118.4 . .
C18 C17 H17A 118.4 . .
C13 C18 C17 119.6(6) . .
C13 C18 H18A 120.2 . .
C17 C18 H18A 120.2 . .
O1 C19 O2 120.4(5) . .
O1 C19 C20 122.1(7) . .
O2 C19 C20 117.3(8) . .
O1 C19 C23 116.9(6) . 5_565
O2 C19 C23 122.3(6) . 5_565
C20 C19 C23 11.7(12) . 5_565
C25 C20 C21 98.8(9) . .
C25 C20 C19 118.1(11) . .
C21 C20 C19 119.0(11) . .
C25 C20 H20A 106.6 . .
C21 C20 H20A 106.6 . .
C19 C20 H20A 106.6 . .
C22 C21 C20 119.1(9) . .
C22 C21 H21A 107.5 . .
C20 C21 H21A 107.5 . .
C22 C21 H21B 107.5 . .
C20 C21 H21B 107.5 . .
H21A C21 H21B 107.0 . .
C23 C22 C21 121.8(7) . .
C23 C22 H22A 106.9 . .
C21 C22 H22A 106.9 . .
C23 C22 H22B 106.9 . .
C21 C22 H22B 106.9 . .
H22A C22 H22B 106.7 . .
C22 C23 C24 110.6(7) . .
C22 C23 C19 124.1(7) . 5_565
C24 C23 C19 125.1(8) . 5_565
C22 C23 H23A 91.6 . .
C24 C23 H23A 91.6 . .
C19 C23 H23A 91.6 5_565 .
C23 C24 C25 122.4(8) . .
C23 C24 H24A 106.7 . .
C25 C24 H24A 106.7 . .
C23 C24 H24B 106.7 . .
C25 C24 H24B 106.7 . .
H24A C24 H24B 106.6 . .
C24 C25 C20 118.3(9) . .
C24 C25 H25A 107.7 . .
C20 C25 H25A 107.7 . .
C24 C25 H25B 107.7 . .
C20 C25 H25B 107.7 . .
H25A C25 H25B 107.1 . .
O4 C26 O3 120.6(5) . .
O4 C26 C27 113.7(10) . .
O3 C26 C27 125.0(10) . .
O4 C26 C30 129.2(9) . 2_655
O3 C26 C30 110.2(9) . 2_655
C27 C26 C30 17.7(15) . 2_655
C30 C27 C31B 116(3) 2_655 2_655
C30 C27 C28 76(2) 2_655 .
C31B C27 C28 48(2) 2_655 .
C30 C27 C26 100(3) 2_655 .
C31B C27 C26 134(2) 2_655 .
C28 C27 C26 123.0(11) . .
C30 C27 C32B 116(3) 2_655 .
C31B C27 C32B 65(3) 2_655 .
C28 C27 C32B 105.8(18) . .
C26 C27 C32B 125.0(14) . .
C30 C27 C28B 31(3) 2_655 .
C31B C27 C28B 89(3) 2_655 .
C28 C27 C28B 45.9(18) . .
C26 C27 C28B 112.3(16) . .
C32B C27 C28B 119.9(18) . .
C30 C27 C29 76(3) 2_655 2_655
C31B C27 C29 101(2) 2_655 2_655
C28 C27 C29 117.3(8) . 2_655
C26 C27 C29 116.5(10) . 2_655
C32B C27 C29 45(2) . 2_655
C28B C27 C29 95.4(19) . 2_655
C30 C27 C29B 36(3) 2_655 2_655
C31B C27 C29B 114.3(19) 2_655 2_655
C28 C27 C29B 97.8(16) . 2_655
C26 C27 C29B 111.8(14) . 2_655
C32B C27 C29B 82(3) . 2_655
C28B C27 C29B 60(2) . 2_655
C29 C27 C29B 39.9(16) 2_655 2_655
C30 C27 H27A 164.5 2_655 .
C31B C27 H27A 52.3 2_655 .
C28 C27 H27A 96.4 . .
C26 C27 H27A 95.8 . .
C32B C27 H27A 52.0 . .
C28B C27 H27A 141.0 . .
C29 C27 H27A 95.5 2_655 .
C29B C27 H27A 134.2 2_655 .
C30 C27 H27B 131.0 2_655 .
C31B C27 H27B 31.3 2_655 .
C28 C27 H27B 54.7 . .
C26 C27 H27B 102.8 . .
C32B C27 H27B 84.5 . .
C28B C27 H27B 100.3 . .
C29 C27 H27B 127.7 2_655 .
C29B C27 H27B 144.5 2_655 .
H27A C27 H27B 45.3 . .
C27 C30 C28B 135(5) 2_655 2_655
C27 C30 C28 83(3) 2_655 2_655
C28B C30 C28 52(2) 2_655 2_655
C27 C30 C29B 132(4) 2_655 .
C28B C30 C29B 81(3) 2_655 .
C28 C30 C29B 119.5(16) 2_655 .
C27 C30 C29 85(3) 2_655 .
C28B C30 C29 119(2) 2_655 .
C28 C30 C29 122.0(11) 2_655 .
C29B C30 C29 47.1(19) . .
C27 C30 C31B 48(3) 2_655 .
C28B C30 C31B 92(3) 2_655 .
C28 C30 C31B 43.1(19) 2_655 .
C29B C30 C31B 120.7(18) . .
C29 C30 C31B 91(2) . .
C27 C30 C26 62.7(18) 2_655 2_655
C28B C30 C26 128.2(19) 2_655 2_655
C28 C30 C26 114.4(10) 2_655 2_655
C29B C30 C26 125.1(15) . 2_655
C29 C30 C26 109.6(9) . 2_655
C31B C30 C26 105.2(16) . 2_655
C27 C30 C32B 49(3) 2_655 2_655
C28B C30 C32B 127(2) 2_655 2_655
C28 C30 C32B 94.1(18) 2_655 2_655
C29B C30 C32B 86(3) . 2_655
C29 C30 C32B 41.0(16) . 2_655
C31B C30 C32B 53(2) . 2_655
C26 C30 C32B 100.8(13) 2_655 2_655
C27 C30 H30A 165.3 2_655 .
C28B C30 H30A 50.9 2_655 .
C28 C30 H30A 102.1 2_655 .
C29B C30 H30A 56.9 . .
C29 C30 H30A 103.1 . .
C31B C30 H30A 142.5 . .
C26 C30 H30A 102.8 2_655 .
C32B C30 H30A 142.5 2_655 .
C27 C30 H30B 120.5 2_655 .
C28B C30 H30B 29.3 2_655 .
C28 C30 H30B 50.8 2_655 .
C29B C30 H30B 105.4 . .
C29 C30 H30B 148.0 . .
C31B C30 H30B 93.3 . .
C26 C30 H30B 99.9 2_655 .
C32B C30 H30B 144.4 2_655 .
H30A C30 H30B 57.3 . .
C30 C28 C27 20.0(15) 2_655 .
C30 C28 C29 114.0(9) 2_655 .
C27 C28 C29 120.5(9) . .
C30 C28 H27B 62.2 2_655 .
C27 C28 H27B 42.2 . .
C29 C28 H27B 124.0 . .
C30 C28 H28C 126.6 2_655 .
C27 C28 H28C 107.9 . .
C29 C28 H28C 106.8 . .
H27B C28 H28C 66.9 . .
C30 C28 H28D 90.0 2_655 .
C27 C28 H28D 103.9 . .
C29 C28 H28D 109.9 . .
H27B C28 H28D 125.4 . .
H28C C28 H28D 107.3 . .
C30 C28 H28A 81.2 2_655 .
C27 C28 H28A 95.2 . .
C29 C28 H28A 114.3 . .
H27B C28 H28A 119.4 . .
H28C C28 H28A 112.0 . .
H28D C28 H28A 8.9 . .
C28 C29 C30 116.2(8) . .
C28 C29 C27 121.1(7) . 2_655
C30 C29 C27 18.9(14) . 2_655
C28 C29 H29C 107.6 . .
C30 C29 H29C 107.9 . .
C27 C29 H29C 119.1 2_655 .
C28 C29 H29D 110.8 . .
C30 C29 H29D 106.2 . .
C27 C29 H29D 87.8 2_655 .
H29C C29 H29D 107.8 . .
C28 C29 H29B 98.9 . .
C30 C29 H29B 104.5 . .
C27 C29 H29B 119.0 2_655 .
H29C C29 H29B 13.0 . .
H29D C29 H29B 120.6 . .
C30 C28B C27 14(2) 2_655 .
C30 C28B C29B 129(3) 2_655 .
C27 C28B C29B 126(2) . .
C30 C28B C29B 60(2) 2_655 2_655
C27 C28B C29B 71(2) . 2_655
C29B C28B C29B 88(3) . 2_655
C30 C28B C31B 55(2) 2_655 2_655
C27 C28B C31B 42.5(13) . 2_655
C29B C28B C31B 93(3) . 2_655
C29B C28B C31B 94(2) 2_655 2_655
C30 C28B H28D 112.0 2_655 .
C27 C28B H28D 101.1 . .
C29B C28B H28D 100.0 . .
C29B C28B H28D 171.2 2_655 .
C31B C28B H28D 82.0 2_655 .
C30 C28B H28A 111.9 2_655 .
C27 C28B H28A 103.7 . .
C29B C28B H28A 108.9 . .
C29B C28B H28A 160.9 2_655 .
C31B C28B H28A 93.5 2_655 .
H28D C28B H28A 14.9 . .
C30 C28B H28B 90.5 2_655 .
C27 C28B H28B 103.8 . .
C29B C28B H28B 106.5 . .
C29B C28B H28B 58.9 2_655 .
C31B C28B H28B 145.0 2_655 .
H28D C28B H28B 121.1 . .
H28A C28B H28B 106.4 . .
C30 C29B C28B 112(2) . .
C30 C29B C28B 39.2(14) . 2_655
C28B C29B C28B 91(3) . 2_655
C30 C29B C27 11.7(11) . 2_655
C28B C29B C27 110(2) . 2_655
C28B C29B C27 49.2(10) 2_655 2_655
C30 C29B H30A 41.6 . .
C28B C29B H30A 119.6 . .
C28B C29B H30A 31.1 2_655 .
C27 C29B H30A 52.9 2_655 .
C30 C29B H29C 100.2 . .
C28B C29B H29C 113.7 . .
C28B C29B H29C 139.3 2_655 .
C27 C29B H29C 90.8 2_655 .
H30A C29B H29C 122.8 . .
C30 C29B H29A 112.0 . .
C28B C29B H29A 109.4 . .
C28B C29B H29A 90.6 2_655 .
C27 C29B H29A 122.3 2_655 .
H30A C29B H29A 71.4 . .
H29C C29B H29A 109.5 . .
C30 C29B H29B 105.8 . .
C28B C29B H29B 108.9 . .
C28B C29B H29B 145.0 2_655 .
C27 C29B H29B 96.0 2_655 .
H30A C29B H29B 128.5 . .
H29C C29B H29B 6.0 . .
H29A C29B H29B 108.7 . .
C27 C31B C32B 61.7(19) 2_655 2_655
C27 C31B C32B 130(3) 2_655 .
C32B C31B C32B 94(3) 2_655 .
C27 C31B C30 16.3(12) 2_655 .
C32B C31B C30 68(2) 2_655 .
C32B C31B C30 117(3) . .
C27 C31B C31B 95(3) 2_655 2_655
C32B C31B C31B 46(2) 2_655 2_655
C32B C31B C31B 48(2) . 2_655
C30 C31B C31B 90(2) . 2_655
C27 C31B C28B 49(2) 2_655 2_655
C32B C31B C28B 93(3) 2_655 2_655
C32B C31B C28B 96(3) . 2_655
C30 C31B C28B 33.1(15) . 2_655
C31B C31B C28B 93.1(16) 2_655 2_655
C27 C31B H31A 91.0 2_655 .
C32B C31B H31A 37.6 2_655 .
C32B C31B H31A 92.4 . .
C30 C31B H31A 102.1 . .
C31B C31B H31A 58.5 2_655 .
C28B C31B H31A 130.7 2_655 .
C27 C31B H31B 104.3 2_655 .
C32B C31B H31B 134.9 2_655 .
C32B C31B H31B 121.3 . .
C30 C31B H31B 111.3 . .
C31B C31B H31B 157.4 2_655 .
C28B C31B H31B 108.6 2_655 .
H31A C31B H31B 108.2 . .
C31B C32B C27 53(2) 2_655 .
C31B C32B C31B 86(3) 2_655 .
C27 C32B C31B 118(2) . .
C31B C32B C30 59(2) 2_655 2_655
C27 C32B C30 15.0(12) . 2_655
C31B C32B C30 107(2) . 2_655
C31B C32B H27A 44.7 2_655 .
C27 C32B H27A 42.1 . .
C31B C32B H27A 130.2 . .
C30 C32B H27A 56.8 2_655 .
C31B C32B H32A 143.6 2_655 .
C27 C32B H32A 97.2 . .
C31B C32B H32A 92.8 . .
C30 C32B H32A 87.4 2_655 .
H27A C32B H32A 128.4 . .
C31B C32B H32B 104.5 2_655 .
C27 C32B H32B 118.1 . .
C31B C32B H32B 115.9 . .
C30 C32B H32B 132.5 2_655 .
H27A C32B H32B 79.8 . .
H32A C32B H32B 108.7 . .
H1C O1W H1D 115(4) . .
H2C O2W H2D 115(4) . .

loop_
_geom_bond_atom_site_label_1
_geom_bond_atom_site_label_2
_geom_bond_distance
_geom_bond_site_symmetry_2
Co1 O3 1.990(4) .
Co1 O2 2.016(4) .
Co1 N3 2.018(4) .
Co1 N1 2.050(4) .
O1 C19 1.228(7) .
O2 C19 1.234(6) .
O3 C26 1.273(7) .
O4 C26 1.232(7) .
N1 C1 1.321(6) .
N1 C2 1.374(6) .
N2 C1 1.341(6) .
N2 C3 1.375(6) .
N2 C4 1.443(6) .
N3 C10 1.318(7) .
N3 C11 1.378(7) .
N4 C10 1.335(7) .
N4 C12 1.343(8) .
N4 C13 1.432(7) .
C1 H1A 0.9300 .
C2 C3 1.343(7) .
C2 H2A 0.9300 .
C3 H3A 0.9300 .
C4 C9 1.367(7) .
C4 C5 1.369(7) .
C5 C6 1.375(7) .
C5 H5A 0.9300 .
C6 C7 1.391(7) .
C6 H6A 0.9300 .
C7 C8 1.384(7) .
C7 C7 1.491(10) 7_545
C8 C9 1.381(8) .
C8 H8A 0.9300 .
C9 H9A 0.9300 .
C10 H10A 0.9300 .
C11 C12 1.341(9) .
C11 H11A 0.9300 .
C12 H12A 0.9300 .
C13 C18 1.356(8) .
C13 C14 1.357(8) .
C14 C15 1.388(8) .
C14 H14A 0.9300 .
C15 C16 1.382(8) .
C15 H15A 0.9300 .
C16 C17 1.367(8) .
C16 C16 1.471(10) 5_556
C17 C18 1.380(9) .
C17 H17A 0.9300 .
C18 H18A 0.9300 .
C19 C20 1.472(9) .
C19 C23 1.506(9) 5_565
C20 C25 1.451(9) .
C20 C21 1.453(9) .
C20 H20A 0.9800 .
C21 C22 1.450(8) .
C21 H21A 0.9700 .
C21 H21B 0.9700 .
C22 C23 1.385(8) .
C22 H22A 0.9700 .
C22 H22B 0.9700 .
C23 C24 1.380(8) .
C23 C19 1.506(9) 5_565
C23 H23A 0.9800 .
C24 C25 1.438(8) .
C24 H24A 0.9700 .
C24 H24B 0.9700 .
C25 H25A 0.9700 .
C25 H25B 0.9700 .
C26 C27 1.428(9) .
C26 C30 1.584(10) 2_655
C27 C30 0.49(4) 2_655
C27 C31B 1.30(4) 2_655
C27 C28 1.418(9) .
C27 C32B 1.428(9) .
C27 C28B 1.438(10) .
C27 C29 1.505(19) 2_655
C27 C29B 1.80(3) 2_655
C27 H27A 0.9601 .
C27 H27B 0.9599 .
C30 C27 0.49(4) 2_655
C30 C28B 1.05(3) 2_655
C30 C28 1.388(19) 2_655
C30 C29B 1.431(10) .
C30 C29 1.468(9) .
C30 C31B 1.57(4) .
C30 C26 1.584(10) 2_655
C30 C32B 1.70(4) 2_655
C30 H30A 0.9600 .
C30 H30B 0.9599 .
C28 C30 1.388(19) 2_655
C28 C29 1.463(8) .
C28 H27B 1.1667 .
C28 H28C 0.9599 .
C28 H28D 0.9602 .
C28 H28A 1.1562 .
C29 C27 1.505(19) 2_655
C29 H29C 0.9601 .
C29 H29D 0.9600 .
C29 H29B 0.9363 .
C28B C30 1.05(3) 2_655
C28B C29B 1.440(10) .
C28B C29B 1.64(5) 2_655
C28B C31B 1.92(6) 2_655
C28B H28D 0.9881 .
C28B H28A 0.9599 .
C28B H28B 0.9600 .
C29B C28B 1.64(5) 2_655
C29B C27 1.80(3) 2_655
C29B H30A 1.2131 .
C29B H29C 1.1459 .
C29B H29A 0.9600 .
C29B H29B 0.9600 .
C31B C27 1.30(4) 2_655
C31B C32B 1.47(6) 2_655
C31B C32B 1.438(9) .
C31B C31B 1.98(8) 2_655
C31B C28B 1.92(6) 2_655
C31B H31A 0.9599 .
C31B H31B 0.9600 .
C32B C31B 1.47(6) 2_655
C32B C30 1.70(4) 2_655
C32B H27A 1.1279 .
C32B H32A 0.9600 .
C32B H32B 0.9600 .
O1W H1C 0.824(12) .
O1W H1D 0.822(12) .
O2W H2C 0.822(12) .
O2W H2D 0.822(12) .
